data_2208268
loop_
_publ_author_name
'Schweder, Bernd'
'Walther, Dirk'
'Imhof, Wolfgang'

_publ_section_title
;Di-\m-hydroxo-\k^4^<i>O</i>:<i>O</i>-bis[aquatris(triphenylsilanolato-\k<i>O</i>)zirconium(IV)]
 toluene solvate
;
_journal_coeditor_code BT6813
_journal_issue 3
_journal_name_full 'Acta Crystallographica Section E'
_journal_page_first m465
_journal_page_last m468
_journal_paper_doi 10.1107/S1600536806004156
_journal_volume 62
_journal_year 2006
_chemical_formula_iupac '[Zr2 (C18 H15 O Si)6 (O H)2 (H2 O)2], C7 H8'
_chemical_formula_moiety 'C108 H96 O10 Si6 Zr2, C7 H8'
_chemical_formula_sum 'C115 H104 O10 Si6 Zr2'
_chemical_formula_weight 1996.96
_chemical_name_systematic
;
Di-\m-hydroxo-\k^4^O:O-bis[aquatris(triphenylsilanolato-\kO)zirconium(IV)]
toluene solvate
;
_space_group_IT_number 2
_symmetry_cell_setting triclinic
_symmetry_space_group_name_Hall '-P 1'
_symmetry_space_group_name_H-M 'P -1'
_atom_sites_solution_hydrogens geom
_atom_sites_solution_primary direct
_atom_sites_solution_secondary difmap
_cell_angle_alpha 90.080(10)
_cell_angle_beta 105.32(2)
_cell_angle_gamma 114.70(2)
_cell_formula_units_Z 2
_cell_length_a 14.693(4)
_cell_length_b 16.324(3)
_cell_length_c 24.794(4)
_cell_measurement_reflns_used 25
_cell_measurement_temperature 183(2)
_cell_measurement_theta_max 14.45
_cell_measurement_theta_min 8.32
_cell_volume 5168(2)
_computing_cell_refinement 'SET4 (de Boer & Duisenberg, 1984)'
_computing_data_collection 'CAD-4 EXPRESS (Enraf--Nonius, 1994)'
_computing_data_reduction 'MolEN (Nonius, 1990)'
_computing_molecular_graphics 'XP (Siemens, 1990)'
_computing_publication_material SHELXL97
_computing_structure_refinement 'SHELXL97 (Sheldrick, 1997)'
_computing_structure_solution 'SHELXS97 (Sheldrick, 1990)'
_diffrn_ambient_temperature 183(2)
_diffrn_measured_fraction_theta_full 0.994
_diffrn_measured_fraction_theta_max 0.994
_diffrn_measurement_device_type 'Enraf--Nonius CAD-4'
_diffrn_measurement_method \w/2\q
_diffrn_radiation_monochromator graphite
_diffrn_radiation_source 'fine-focus sealed tube'
_diffrn_radiation_type MoK\a
_diffrn_radiation_wavelength 0.71073
_diffrn_reflns_av_R_equivalents 0.0161
_diffrn_reflns_av_sigmaI/netI 0.0180
_diffrn_reflns_limit_h_max 14
_diffrn_reflns_limit_h_min -14
_diffrn_reflns_limit_k_max 16
_diffrn_reflns_limit_k_min -16
_diffrn_reflns_limit_l_max 0
_diffrn_reflns_limit_l_min -24
_diffrn_reflns_number 10711
_diffrn_reflns_theta_full 20.56
_diffrn_reflns_theta_max 20.56
_diffrn_reflns_theta_min 2.53
_diffrn_standards_decay_% 0.9
_diffrn_standards_interval_time 600
_diffrn_standards_number 3
_exptl_absorpt_coefficient_mu 0.327
_exptl_absorpt_correction_T_max 0.9877
_exptl_absorpt_correction_T_min 0.9251
_exptl_absorpt_correction_type psi-scan
_exptl_absorpt_process_details '(North <i>et al.</i>,  1968)'
_exptl_crystal_colour colorless
_exptl_crystal_density_diffrn 1.283
_exptl_crystal_density_method 'not measured'
_exptl_crystal_description cuboid
_exptl_crystal_F_000 2076
_exptl_crystal_size_max 0.05
_exptl_crystal_size_mid 0.04
_exptl_crystal_size_min 0.04
_refine_diff_density_max 0.470
_refine_diff_density_min -0.360
_refine_ls_extinction_method none
_refine_ls_goodness_of_fit_ref 1.052
_refine_ls_hydrogen_treatment constr
_refine_ls_matrix_type full
_refine_ls_number_parameters 971
_refine_ls_number_reflns 10400
_refine_ls_number_restraints 0
_refine_ls_restrained_S_all 1.052
_refine_ls_R_factor_all 0.0474
_refine_ls_R_factor_gt 0.0388
_refine_ls_shift/su_max 0.000
_refine_ls_shift/su_mean 0.000
_refine_ls_structure_factor_coef Fsqd
_refine_ls_weighting_details 'calc w=1/[\s^2^(Fo^2^)+(0.051P)^2^+9.3505P] where P=(Fo^2^+2Fc^2^)/3'
_refine_ls_weighting_scheme calc
_refine_ls_wR_factor_gt 0.0979
_refine_ls_wR_factor_ref 0.1060
_reflns_number_gt 9107
_reflns_number_total 10400
_reflns_threshold_expression I>2\s(I)
_cod_data_source_file bt6813.cif
_cod_data_source_block I
_cod_original_cell_volume 5168.(2)
_cod_database_code 2208268
_cod_database_fobs_code 2208268

loop_
_symmetry_equiv_pos_as_xyz
'x, y, z'
'-x, -y, -z'

loop_
_atom_site_label
_atom_site_fract_x
_atom_site_fract_y
_atom_site_fract_z
_atom_site_U_iso_or_equiv
_atom_site_adp_type
_atom_site_calc_flag
_atom_site_refinement_flags
_atom_site_occupancy
_atom_site_type_symbol
Zr1 0.45605(3) 0.89723(2) 0.455713(15) 0.02346(13) Uani d . 1 Zr
O1 0.3123(2) 0.88082(18) 0.41853(12) 0.0392(7) Uani d . 1 O
Si1 0.18904(9) 0.84723(8) 0.38681(5) 0.0332(3) Uani d . 1 Si
C1 0.1211(2) 0.8576(2) 0.43948(11) 0.0393(11) Uani d G 1 C
C2 0.1309(2) 0.94264(17) 0.45671(13) 0.0493(12) Uani d G 1 C
H2 0.1662 0.9938 0.4396 0.059 Uiso calc R 1 H
C3 0.0889(3) 0.9528(2) 0.49898(14) 0.0664(16) Uani d G 1 C
H3 0.0956 1.0110 0.5108 0.080 Uiso calc R 1 H
C4 0.0373(3) 0.8779(3) 0.52401(12) 0.0781(19) Uani d G 1 C
H4 0.0086 0.8849 0.5529 0.094 Uiso calc R 1 H
C5 0.0275(2) 0.7928(3) 0.50677(13) 0.0734(17) Uani d G 1 C
H5 -0.0078 0.7417 0.5239 0.088 Uiso calc R 1 H
C6 0.0694(2) 0.78265(18) 0.46451(14) 0.0536(13) Uani d G 1 C
H6 0.0628 0.7245 0.4527 0.064 Uiso calc R 1 H
C7 0.1266(2) 0.72672(16) 0.35179(12) 0.0392(11) Uani d G 1 C
C8 0.0183(2) 0.6793(2) 0.33117(15) 0.0602(14) Uani d G 1 C
H8 -0.0251 0.7054 0.3380 0.072 Uiso calc R 1 H
C9 -0.0265(2) 0.5935(2) 0.30055(15) 0.0754(17) Uani d G 1 C
H9 -0.1005 0.5611 0.2865 0.091 Uiso calc R 1 H
C10 0.0370(3) 0.55521(17) 0.29054(15) 0.0755(17) Uani d G 1 C
H10 0.0064 0.4966 0.2696 0.091 Uiso calc R 1 H
C11 0.1453(3) 0.6027(2) 0.31116(16) 0.0797(18) Uani d G 1 C
H11 0.1887 0.5765 0.3043 0.096 Uiso calc R 1 H
C12 0.19007(18) 0.6884(2) 0.34178(15) 0.0602(14) Uani d G 1 C
H12 0.2641 0.7209 0.3559 0.072 Uiso calc R 1 H
C13 0.1756(2) 0.92305(19) 0.33128(11) 0.0362(10) Uani d G 1 C
C14 0.07764(18) 0.9191(2) 0.30465(14) 0.0601(14) Uani d G 1 C
H14 0.0188 0.8819 0.3167 0.072 Uiso calc R 1 H
C15 0.0658(2) 0.9696(3) 0.26045(14) 0.0778(18) Uani d G 1 C
H15 -0.0012 0.9669 0.2422 0.093 Uiso calc R 1 H
C16 0.1518(3) 1.0240(2) 0.24288(12) 0.0729(17) Uani d G 1 C
H16 0.1437 1.0585 0.2127 0.087 Uiso calc R 1 H
C17 0.2498(3) 1.0280(2) 0.26951(15) 0.0772(18) Uani d G 1 C
H17 0.3086 1.0652 0.2575 0.093 Uiso calc R 1 H
C18 0.26169(19) 0.9775(2) 0.31371(14) 0.0597(14) Uani d G 1 C
H18 0.3287 0.9802 0.3319 0.072 Uiso calc R 1 H
O2 0.42527(19) 0.77309(17) 0.47514(10) 0.0318(6) Uani d . 1 O
Si2 0.43787(9) 0.67988(7) 0.48546(5) 0.0321(3) Uani d . 1 Si
C19 0.57771(16) 0.71258(19) 0.52936(11) 0.0365(11) Uani d G 1 C
C20 0.6191(2) 0.77384(19) 0.57814(12) 0.0467(12) Uani d G 1 C
H20 0.5757 0.7943 0.5908 0.056 Uiso calc R 1 H
C21 0.7242(2) 0.80521(19) 0.60832(11) 0.0578(14) Uani d G 1 C
H21 0.7525 0.8471 0.6417 0.069 Uiso calc R 1 H
C22 0.78777(17) 0.7753(2) 0.58973(14) 0.0691(16) Uani d G 1 C
H22 0.8596 0.7968 0.6104 0.083 Uiso calc R 1 H
C23 0.7463(2) 0.7141(2) 0.54095(15) 0.0716(17) Uani d G 1 C
H23 0.7898 0.6936 0.5282 0.086 Uiso calc R 1 H
C24 0.6413(2) 0.68269(19) 0.51077(11) 0.0497(12) Uani d G 1 C
H24 0.6130 0.6408 0.4774 0.060 Uiso calc R 1 H
C25 0.3439(2) 0.60499(18) 0.52300(12) 0.0409(11) Uani d G 1 C
C26 0.2429(2) 0.5985(2) 0.50888(14) 0.0619(14) Uani d G 1 C
H26 0.2232 0.6340 0.4820 0.074 Uiso calc R 1 H
C27 0.1706(2) 0.5399(3) 0.53402(19) 0.094(2) Uani d G 1 C
H27 0.1015 0.5355 0.5244 0.112 Uiso calc R 1 H
C28 0.1994(3) 0.4880(2) 0.57328(18) 0.103(3) Uani d G 1 C
H28 0.1500 0.4480 0.5905 0.124 Uiso calc R 1 H
C29 0.3005(4) 0.4945(2) 0.58741(14) 0.088(2) Uani d G 1 C
H29 0.3202 0.4589 0.6142 0.106 Uiso calc R 1 H
C30 0.3727(3) 0.5530(2) 0.56226(13) 0.0577(14) Uani d G 1 C
H30 0.4418 0.5575 0.5719 0.069 Uiso calc R 1 H
C31 0.4118(2) 0.61419(16) 0.41626(9) 0.0344(10) Uani d G 1 C
C32 0.4260(2) 0.65853(13) 0.36923(11) 0.0431(11) Uani d G 1 C
H32 0.4459 0.7221 0.3714 0.052 Uiso calc R 1 H
C33 0.4112(3) 0.6099(2) 0.31909(10) 0.0554(13) Uani d G 1 C
H33 0.4209 0.6402 0.2870 0.067 Uiso calc R 1 H
C34 0.3821(3) 0.51693(19) 0.31599(10) 0.0610(14) Uani d G 1 C
H34 0.3719 0.4837 0.2817 0.073 Uiso calc R 1 H
C35 0.3678(3) 0.47259(13) 0.36302(13) 0.0573(14) Uani d G 1 C
H35 0.3479 0.4090 0.3609 0.069 Uiso calc R 1 H
C36 0.3827(2) 0.52122(16) 0.41315(11) 0.0486(12) Uani d G 1 C
H36 0.3729 0.4909 0.4453 0.058 Uiso calc R 1 H
O3 0.5050(2) 0.89467(17) 0.38942(11) 0.0335(7) Uani d . 1 O
Si3 0.56903(8) 0.93207(7) 0.34386(5) 0.0298(3) Uani d . 1 Si
C37 0.68828(17) 0.90887(19) 0.36110(12) 0.0348(10) Uani d G 1 C
C38 0.68930(19) 0.83719(18) 0.39105(12) 0.0472(12) Uani d G 1 C
H38 0.6315 0.8020 0.4044 0.057 Uiso calc R 1 H
C39 0.7749(2) 0.81704(19) 0.40148(13) 0.0565(13) Uani d G 1 C
H39 0.7756 0.7680 0.4220 0.068 Uiso calc R 1 H
C40 0.85952(19) 0.8686(2) 0.38197(14) 0.0562(14) Uani d G 1 C
H40 0.9180 0.8548 0.3891 0.067 Uiso calc R 1 H
C41 0.85850(18) 0.9402(2) 0.35202(14) 0.0565(14) Uani d G 1 C
H41 0.9163 0.9755 0.3387 0.068 Uiso calc R 1 H
C42 0.7729(2) 0.96040(17) 0.34158(12) 0.0476(12) Uani d G 1 C
H42 0.7722 1.0094 0.3211 0.057 Uiso calc R 1 H
C43 0.6110(2) 1.05869(14) 0.34694(11) 0.0336(10) Uani d G 1 C
C44 0.6961(2) 1.11748(18) 0.39053(11) 0.0444(11) Uani d G 1 C
H44 0.7389 1.0950 0.4156 0.053 Uiso calc R 1 H
C45 0.7185(2) 1.20907(17) 0.39749(12) 0.0533(13) Uani d G 1 C
H45 0.7766 1.2492 0.4273 0.064 Uiso calc R 1 H
C46 0.6558(3) 1.24189(14) 0.36085(14) 0.0593(14) Uani d G 1 C
H46 0.6711 1.3045 0.3656 0.071 Uiso calc R 1 H
C47 0.5707(2) 1.18311(19) 0.31726(13) 0.0671(15) Uani d G 1 C
H47 0.5279 1.2055 0.2922 0.081 Uiso calc R 1 H
C48 0.5483(2) 1.09151(18) 0.31030(11) 0.0523(13) Uani d G 1 C
H48 0.4902 1.0513 0.2805 0.063 Uiso calc R 1 H
C49 0.47755(19) 0.87177(19) 0.27294(9) 0.0337(10) Uani d G 1 C
C50 0.5131(2) 0.8682(2) 0.22671(13) 0.0580(14) Uani d G 1 C
H50 0.5859 0.8976 0.2304 0.070 Uiso calc R 1 H
C51 0.4421(3) 0.8214(3) 0.17514(10) 0.0786(18) Uani d G 1 C
H51 0.4664 0.8190 0.1435 0.094 Uiso calc R 1 H
C52 0.3356(3) 0.7783(2) 0.16980(11) 0.0808(19) Uani d G 1 C
H52 0.2871 0.7464 0.1346 0.097 Uiso calc R 1 H
C53 0.30006(18) 0.7819(2) 0.21603(15) 0.0783(17) Uani d G 1 C
H53 0.2273 0.7524 0.2124 0.094 Uiso calc R 1 H
C54 0.3710(2) 0.8286(2) 0.26760(12) 0.0574(14) Uani d G 1 C
H54 0.3467 0.8311 0.2992 0.069 Uiso calc R 1 H
O4 0.4683(2) 0.95509(17) 0.53601(11) 0.0378(7) Uani d . 1 O
H4O 0.4443 0.9215 0.5638 0.057 Uiso d . 1 H
O5 0.6284(2) 0.9277(2) 0.50363(13) 0.0529(8) Uani d . 1 O
H5A 0.6439 0.8840 0.5274 0.090 Uiso d . 1 H
H5B 0.6618 0.9795 0.5313 0.090 Uiso d . 1 H
Zr2 0.42999(3) 0.39154(3) 0.021311(16) 0.03121(13) Uani d . 1 Zr
O6 0.5125(2) 0.4268(2) 0.10077(11) 0.0461(8) Uani d . 1 O
Si4 0.57004(9) 0.43463(8) 0.16733(5) 0.0370(3) Uani d . 1 Si
C55 0.6754(2) 0.3953(2) 0.17556(12) 0.0411(11) Uani d G 1 C
C56 0.7085(3) 0.3613(2) 0.22449(11) 0.0657(15) Uani d G 1 C
H56 0.6784 0.3587 0.2544 0.079 Uiso calc R 1 H
C57 0.7856(3) 0.3310(3) 0.22972(15) 0.092(2) Uani d G 1 C
H57 0.8082 0.3078 0.2632 0.111 Uiso calc R 1 H
C58 0.8295(3) 0.3348(3) 0.1860(2) 0.087(2) Uani d G 1 C
H58 0.8822 0.3141 0.1896 0.104 Uiso calc R 1 H
C59 0.7964(3) 0.3688(3) 0.13709(17) 0.0776(17) Uani d G 1 C
H59 0.8265 0.3714 0.1072 0.093 Uiso calc R 1 H
C60 0.7194(3) 0.3991(2) 0.13186(11) 0.0553(13) Uani d G 1 C
H60 0.6968 0.4223 0.0984 0.066 Uiso calc R 1 H
C61 0.4718(2) 0.36481(19) 0.20387(11) 0.0431(11) Uani d G 1 C
C62 0.4983(2) 0.37570(19) 0.26240(11) 0.0509(13) Uani d G 1 C
H62 0.5666 0.4177 0.2839 0.061 Uiso calc R 1 H
C63 0.4250(3) 0.3251(2) 0.28944(10) 0.0598(14) Uani d G 1 C
H63 0.4432 0.3325 0.3294 0.072 Uiso calc R 1 H
C64 0.3251(3) 0.2636(2) 0.25795(15) 0.0676(16) Uani d G 1 C
H64 0.2750 0.2290 0.2764 0.081 Uiso calc R 1 H
C65 0.2986(2) 0.2527(2) 0.19942(14) 0.087(2) Uani d G 1 C
H65 0.2303 0.2107 0.1779 0.104 Uiso calc R 1 H
C66 0.3719(2) 0.3033(2) 0.17238(9) 0.0687(16) Uani d G 1 C
H66 0.3538 0.2959 0.1324 0.082 Uiso calc R 1 H
C67 0.6283(3) 0.55715(18) 0.19762(15) 0.0461(12) Uani d G 1 C
C68 0.7354(2) 0.6125(3) 0.21249(18) 0.0838(19) Uani d G 1 C
H68 0.7822 0.5879 0.2090 0.101 Uiso calc R 1 H
C69 0.7740(3) 0.7039(2) 0.2324(2) 0.123(3) Uani d G 1 C
H69 0.8472 0.7417 0.2426 0.147 Uiso calc R 1 H
C70 0.7055(5) 0.7398(2) 0.2375(2) 0.117(3) Uani d G 1 C
H70 0.7319 0.8023 0.2511 0.140 Uiso calc R 1 H
C71 0.5985(5) 0.6845(3) 0.2226(3) 0.165(5) Uani d G 1 C
H71 0.5517 0.7090 0.2260 0.198 Uiso calc R 1 H
C72 0.5599(3) 0.5931(3) 0.2027(2) 0.133(4) Uani d G 1 C
H72 0.4867 0.5553 0.1925 0.160 Uiso calc R 1 H
O7 0.2880(2) 0.3482(2) 0.02876(12) 0.0491(8) Uani d . 1 O
Si5 0.16705(9) 0.31985(9) 0.02485(5) 0.0422(3) Uani d . 1 Si
C73 0.1116(2) 0.20793(17) 0.05269(14) 0.0459(12) Uani d G 1 C
C74 0.0255(3) 0.1852(2) 0.07285(16) 0.0720(16) Uani d G 1 C
H74 -0.0027 0.2277 0.0746 0.086 Uiso calc R 1 H
C75 -0.0195(2) 0.1004(3) 0.09039(17) 0.0835(19) Uani d G 1 C
H75 -0.0784 0.0849 0.1042 0.100 Uiso calc R 1 H
C76 0.0216(3) 0.03828(19) 0.08778(17) 0.0803(18) Uani d G 1 C
H76 -0.0091 -0.0197 0.0998 0.096 Uiso calc R 1 H
C77 0.1078(3) 0.0610(2) 0.06762(17) 0.0795(17) Uani d G 1 C
H77 0.1359 0.0185 0.0658 0.095 Uiso calc R 1 H
C78 0.1528(2) 0.1458(2) 0.05007(15) 0.0619(14) Uani d G 1 C
H78 0.2116 0.1613 0.0363 0.074 Uiso calc R 1 H
C79 0.1574(3) 0.4100(2) 0.06724(14) 0.0500(12) Uani d G 1 C
C80 0.2331(3) 0.4506(3) 0.11861(16) 0.102(2) Uani d G 1 C
H80 0.2918 0.4371 0.1298 0.122 Uiso calc R 1 H
C81 0.2230(4) 0.5110(3) 0.15354(14) 0.134(3) Uani d G 1 C
H81 0.2747 0.5387 0.1887 0.161 Uiso calc R 1 H
C82 0.1371(4) 0.5308(3) 0.13710(18) 0.094(2) Uani d G 1 C
H82 0.1301 0.5720 0.1610 0.113 Uiso calc R 1 H
C83 0.0613(3) 0.4902(3) 0.0857(2) 0.0831(18) Uani d G 1 C
H83 0.0026 0.5037 0.0745 0.100 Uiso calc R 1 H
C84 0.0715(2) 0.4298(2) 0.05080(14) 0.0690(16) Uani d G 1 C
H84 0.0197 0.4021 0.0157 0.083 Uiso calc R 1 H
C85 0.0907(2) 0.3068(2) -0.05188(9) 0.0449(12) Uani d G 1 C
C86 0.0180(3) 0.22133(17) -0.08002(14) 0.0691(16) Uani d G 1 C
H86 0.0019 0.1700 -0.0600 0.083 Uiso calc R 1 H
C87 -0.0313(3) 0.2110(2) -0.13744(14) 0.0832(18) Uani d G 1 C
H87 -0.0810 0.1526 -0.1567 0.100 Uiso calc R 1 H
C88 -0.0077(3) 0.2862(3) -0.16673(10) 0.0712(16) Uani d G 1 C
H88 -0.0414 0.2791 -0.2060 0.085 Uiso calc R 1 H
C89 0.0650(3) 0.3716(2) -0.13859(12) 0.0603(14) Uani d G 1 C
H89 0.0811 0.4230 -0.1586 0.072 Uiso calc R 1 H
C90 0.1143(2) 0.38192(16) -0.08117(13) 0.0489(12) Uani d G 1 C
H90 0.1640 0.4403 -0.0619 0.059 Uiso calc R 1 H
O8 0.4399(2) 0.2780(2) 0.00787(13) 0.0516(8) Uani d . 1 O
Si6 0.45447(10) 0.18605(8) 0.00069(5) 0.0456(3) Uani d . 1 Si
C91 0.5942(2) 0.2182(3) 0.00177(16) 0.0602(14) Uani d G 1 C
C92 0.6445(4) 0.2911(2) -0.02508(16) 0.0801(18) Uani d G 1 C
H92 0.6089 0.3250 -0.0433 0.096 Uiso calc R 1 H
C93 0.7469(4) 0.3143(3) -0.0252(2) 0.106(3) Uani d G 1 C
H93 0.7813 0.3642 -0.0436 0.128 Uiso calc R 1 H
C94 0.7989(3) 0.2647(4) 0.0015(2) 0.139(4) Uani d G 1 C
H94 0.8689 0.2806 0.0014 0.166 Uiso calc R 1 H
C95 0.7486(4) 0.1918(4) 0.0284(2) 0.137(4) Uani d G 1 C
H95 0.7842 0.1579 0.0466 0.165 Uiso calc R 1 H
C96 0.6463(4) 0.1686(3) 0.02849(18) 0.097(2) Uani d G 1 C
H96 0.6119 0.1188 0.0468 0.117 Uiso calc R 1 H
C97 0.4239(3) 0.1169(2) 0.05896(12) 0.0512(13) Uani d G 1 C
C98 0.3469(3) 0.0278(2) 0.04844(11) 0.0707(16) Uani d G 1 C
H98 0.3074 0.0007 0.0108 0.085 Uiso calc R 1 H
C99 0.3277(3) -0.0217(2) 0.09303(16) 0.0866(19) Uani d G 1 C
H99 0.2750 -0.0826 0.0858 0.104 Uiso calc R 1 H
C100 0.3855(4) 0.0178(3) 0.14814(13) 0.098(2) Uani d G 1 C
H100 0.3724 -0.0160 0.1786 0.118 Uiso calc R 1 H
C101 0.4626(4) 0.1069(3) 0.15867(10) 0.180(5) Uani d G 1 C
H101 0.5021 0.1340 0.1963 0.216 Uiso calc R 1 H
C102 0.4818(4) 0.1565(2) 0.11408(14) 0.145(4) Uani d G 1 C
H102 0.5344 0.2174 0.1213 0.174 Uiso calc R 1 H
C103 0.3640(3) 0.1188(2) -0.06846(13) 0.0584(14) Uani d G 1 C
C104 0.2784(3) 0.1356(3) -0.09440(19) 0.086(2) Uani d G 1 C
H104 0.2670 0.1810 -0.0770 0.103 Uiso calc R 1 H
C105 0.2095(3) 0.0861(4) -0.14577(19) 0.127(3) Uani d G 1 C
H105 0.1510 0.0976 -0.1635 0.152 Uiso calc R 1 H
C106 0.2262(4) 0.0198(3) -0.17120(13) 0.147(5) Uani d G 1 C
H106 0.1791 -0.0140 -0.2063 0.176 Uiso calc R 1 H
C107 0.3118(5) 0.0029(3) -0.1453(2) 0.136(4) Uani d G 1 C
H107 0.3232 -0.0424 -0.1626 0.163 Uiso calc R 1 H
C108 0.3807(3) 0.0524(3) -0.09389(19) 0.087(2) Uani d G 1 C
H108 0.4391 0.0409 -0.0762 0.104 Uiso calc R 1 H
O9 0.5621(2) 0.47012(18) -0.01227(12) 0.0466(8) Uani d . 1 O
H9O 0.6080 0.4485 -0.0214 0.070 Uiso d . 1 H
O10 0.3424(3) 0.3690(2) -0.07450(12) 0.0606(9) Uani d . 1 O
H10A 0.3729 0.4016 -0.1002 0.103 Uiso d . 1 H
H10B 0.2733 0.3698 -0.0915 0.103 Uiso d . 1 H
C109 0.9759(5) 0.6742(4) 0.6573(2) 0.101(2) Uani d G 1 C
C110 1.0499(4) 0.7645(4) 0.6689(2) 0.101(2) Uani d G 1 C
H110 1.0980 0.7874 0.6474 0.121 Uiso calc R 1 H
C111 1.0536(4) 0.8214(3) 0.7120(3) 0.116(3) Uani d G 1 C
H111 1.1042 0.8831 0.7199 0.139 Uiso calc R 1 H
C112 0.9832(5) 0.7880(5) 0.7435(2) 0.128(3) Uani d G 1 C
H112 0.9857 0.8269 0.7729 0.154 Uiso calc R 1 H
C113 0.9092(4) 0.6977(5) 0.7319(3) 0.140(4) Uani d G 1 C
H113 0.8611 0.6749 0.7534 0.167 Uiso calc R 1 H
C114 0.9055(4) 0.6408(3) 0.6888(3) 0.116(3) Uani d G 1 C
H114 0.8550 0.5791 0.6808 0.139 Uiso calc R 1 H
C115 0.9734(10) 0.6133(7) 0.6133(4) 0.186(5) Uani d . 1 C
H11A 1.0096 0.6492 0.5874 0.280 Uiso calc R 1 H
H11B 0.9005 0.5737 0.5925 0.280 Uiso calc R 1 H
H11C 1.0084 0.5762 0.6305 0.280 Uiso calc R 1 H

loop_
_atom_site_aniso_label
_atom_site_aniso_U_11
_atom_site_aniso_U_22
_atom_site_aniso_U_33
_atom_site_aniso_U_12
_atom_site_aniso_U_13
_atom_site_aniso_U_23
Zr1 0.0240(2) 0.0229(2) 0.0229(2) 0.01021(17) 0.00587(17) 0.00221(16)
O1 0.0296(16) 0.0450(18) 0.0472(18) 0.0200(14) 0.0113(14) 0.0134(14)
Si1 0.0269(6) 0.0388(7) 0.0364(7) 0.0169(6) 0.0087(5) 0.0088(5)
C1 0.022(2) 0.060(3) 0.032(2) 0.019(2) 0.000(2) 0.008(2)
C2 0.026(3) 0.062(3) 0.053(3) 0.019(2) 0.003(2) -0.011(3)
C3 0.037(3) 0.095(4) 0.061(4) 0.030(3) 0.003(3) -0.029(3)
C4 0.050(4) 0.149(6) 0.039(3) 0.047(4) 0.011(3) 0.000(4)
C5 0.058(4) 0.116(5) 0.055(4) 0.040(4) 0.027(3) 0.035(4)
C6 0.044(3) 0.078(4) 0.047(3) 0.033(3) 0.018(3) 0.023(3)
C7 0.041(3) 0.041(3) 0.037(3) 0.018(2) 0.013(2) 0.014(2)
C8 0.048(3) 0.047(3) 0.073(4) 0.019(3) -0.001(3) 0.005(3)
C9 0.057(4) 0.052(4) 0.084(4) 0.013(3) -0.015(3) 0.004(3)
C10 0.095(5) 0.045(3) 0.064(4) 0.022(4) 0.004(3) -0.003(3)
C11 0.080(5) 0.053(4) 0.111(5) 0.028(3) 0.036(4) -0.006(3)
C12 0.054(3) 0.043(3) 0.080(4) 0.018(3) 0.022(3) -0.003(3)
C13 0.038(3) 0.039(3) 0.037(3) 0.022(2) 0.010(2) 0.005(2)
C14 0.050(3) 0.062(3) 0.060(3) 0.024(3) 0.002(3) 0.020(3)
C15 0.068(4) 0.076(4) 0.066(4) 0.031(3) -0.017(3) 0.018(3)
C16 0.113(5) 0.068(4) 0.044(3) 0.051(4) 0.014(3) 0.020(3)
C17 0.094(5) 0.084(4) 0.090(4) 0.055(4) 0.058(4) 0.049(4)
C18 0.059(3) 0.069(4) 0.076(4) 0.041(3) 0.036(3) 0.040(3)
O2 0.0318(15) 0.0296(16) 0.0338(16) 0.0143(13) 0.0078(13) 0.0033(12)
Si2 0.0343(7) 0.0263(6) 0.0361(7) 0.0138(5) 0.0098(5) 0.0063(5)
C19 0.041(3) 0.031(2) 0.037(3) 0.016(2) 0.011(2) 0.016(2)
C20 0.047(3) 0.048(3) 0.041(3) 0.021(2) 0.004(2) 0.014(2)
C21 0.059(4) 0.055(3) 0.038(3) 0.013(3) 0.000(3) 0.015(2)
C22 0.042(3) 0.088(4) 0.059(4) 0.018(3) 0.003(3) 0.036(3)
C23 0.050(4) 0.102(5) 0.078(4) 0.044(3) 0.024(3) 0.038(4)
C24 0.045(3) 0.058(3) 0.055(3) 0.029(3) 0.017(3) 0.017(2)
C25 0.047(3) 0.029(2) 0.039(3) 0.009(2) 0.013(2) -0.001(2)
C26 0.044(3) 0.066(4) 0.062(3) 0.010(3) 0.018(3) 0.003(3)
C27 0.055(4) 0.097(5) 0.098(5) -0.004(4) 0.035(4) -0.012(4)
C28 0.110(6) 0.073(5) 0.085(5) -0.016(4) 0.056(5) 0.001(4)
C29 0.124(6) 0.052(4) 0.061(4) 0.006(4) 0.038(4) 0.018(3)
C30 0.075(4) 0.040(3) 0.053(3) 0.016(3) 0.025(3) 0.013(3)
C31 0.029(2) 0.030(3) 0.043(3) 0.014(2) 0.006(2) 0.001(2)
C32 0.047(3) 0.038(3) 0.044(3) 0.017(2) 0.014(2) 0.004(2)
C33 0.075(4) 0.052(3) 0.043(3) 0.028(3) 0.021(3) 0.003(3)
C34 0.073(4) 0.058(4) 0.055(4) 0.033(3) 0.017(3) -0.012(3)
C35 0.075(4) 0.036(3) 0.064(4) 0.025(3) 0.024(3) -0.004(3)
C36 0.064(3) 0.034(3) 0.051(3) 0.023(2) 0.019(3) 0.005(2)
O3 0.0343(16) 0.0349(16) 0.0347(16) 0.0161(13) 0.0138(13) 0.0058(13)
Si3 0.0285(6) 0.0339(7) 0.0303(6) 0.0150(5) 0.0112(5) 0.0059(5)
C37 0.030(2) 0.041(3) 0.033(2) 0.016(2) 0.009(2) 0.000(2)
C38 0.038(3) 0.057(3) 0.052(3) 0.027(2) 0.014(2) 0.016(3)
C39 0.057(3) 0.065(3) 0.058(3) 0.039(3) 0.011(3) 0.016(3)
C40 0.042(3) 0.071(4) 0.059(3) 0.035(3) 0.002(3) -0.007(3)
C41 0.033(3) 0.064(4) 0.073(4) 0.018(3) 0.023(3) 0.000(3)
C42 0.042(3) 0.050(3) 0.057(3) 0.022(3) 0.021(2) 0.007(2)
C43 0.032(2) 0.040(3) 0.033(2) 0.016(2) 0.016(2) 0.009(2)
C44 0.039(3) 0.040(3) 0.051(3) 0.016(2) 0.010(2) 0.005(2)
C45 0.045(3) 0.044(3) 0.060(3) 0.012(3) 0.010(3) -0.003(3)
C46 0.080(4) 0.037(3) 0.063(4) 0.025(3) 0.026(3) 0.007(3)
C47 0.092(4) 0.051(4) 0.058(4) 0.040(3) 0.005(3) 0.013(3)
C48 0.060(3) 0.039(3) 0.047(3) 0.020(3) 0.002(3) 0.006(2)
C49 0.037(3) 0.032(2) 0.035(3) 0.018(2) 0.011(2) 0.0066(19)
C50 0.061(3) 0.063(3) 0.041(3) 0.017(3) 0.017(3) -0.004(3)
C51 0.099(5) 0.077(4) 0.045(4) 0.025(4) 0.020(3) -0.005(3)
C52 0.101(5) 0.062(4) 0.045(4) 0.022(4) -0.009(3) -0.008(3)
C53 0.047(3) 0.088(4) 0.067(4) 0.013(3) -0.007(3) -0.006(3)
C54 0.044(3) 0.068(3) 0.048(3) 0.016(3) 0.006(3) -0.001(3)
O4 0.0537(18) 0.0282(16) 0.0281(15) 0.0117(14) 0.0168(14) 0.0062(12)
O5 0.0318(17) 0.0507(19) 0.057(2) 0.0108(15) -0.0045(15) 0.0126(16)
Zr2 0.0303(2) 0.0344(3) 0.0276(2) 0.0132(2) 0.00774(19) 0.01103(18)
O6 0.0401(18) 0.061(2) 0.0329(17) 0.0210(16) 0.0061(14) 0.0133(15)
Si4 0.0404(7) 0.0398(7) 0.0293(7) 0.0176(6) 0.0071(6) 0.0091(5)
C55 0.038(3) 0.037(3) 0.040(3) 0.015(2) 0.001(2) 0.000(2)
C56 0.068(4) 0.088(4) 0.052(3) 0.052(3) 0.006(3) 0.017(3)
C57 0.096(5) 0.113(5) 0.086(5) 0.075(5) 0.004(4) 0.022(4)
C58 0.055(4) 0.080(4) 0.122(6) 0.040(3) 0.002(4) -0.014(4)
C59 0.061(4) 0.079(4) 0.093(5) 0.028(3) 0.027(3) -0.011(4)
C60 0.049(3) 0.056(3) 0.060(3) 0.021(3) 0.018(3) 0.003(3)
C61 0.050(3) 0.044(3) 0.045(3) 0.028(3) 0.016(2) 0.019(2)
C62 0.074(4) 0.045(3) 0.040(3) 0.027(3) 0.024(3) 0.009(2)
C63 0.095(4) 0.054(3) 0.053(3) 0.044(3) 0.039(3) 0.021(3)
C64 0.080(4) 0.071(4) 0.073(4) 0.039(4) 0.046(3) 0.045(3)
C65 0.057(4) 0.102(5) 0.071(4) 0.008(3) 0.015(3) 0.046(4)
C66 0.056(4) 0.082(4) 0.048(3) 0.012(3) 0.013(3) 0.031(3)
C67 0.062(3) 0.046(3) 0.037(3) 0.028(3) 0.018(2) 0.012(2)
C68 0.073(4) 0.056(4) 0.089(4) 0.027(3) -0.028(3) -0.011(3)
C69 0.124(6) 0.056(5) 0.116(6) 0.025(4) -0.054(5) -0.022(4)
C70 0.208(10) 0.055(4) 0.095(5) 0.060(6) 0.049(6) 0.002(4)
C71 0.204(10) 0.059(5) 0.308(14) 0.059(6) 0.193(11) 0.036(6)
C72 0.115(6) 0.050(4) 0.278(11) 0.038(4) 0.120(7) 0.022(5)
O7 0.0347(18) 0.061(2) 0.0419(18) 0.0118(15) 0.0108(14) 0.0144(15)
Si5 0.0317(7) 0.0464(8) 0.0426(8) 0.0120(6) 0.0099(6) 0.0108(6)
C73 0.034(3) 0.052(3) 0.044(3) 0.013(2) 0.007(2) 0.010(2)
C74 0.055(3) 0.073(4) 0.098(5) 0.028(3) 0.037(3) 0.040(3)
C75 0.072(4) 0.078(4) 0.108(5) 0.025(4) 0.050(4) 0.048(4)
C76 0.088(5) 0.060(4) 0.075(4) 0.016(4) 0.022(4) 0.030(3)
C77 0.095(5) 0.063(4) 0.091(5) 0.042(4) 0.031(4) 0.025(3)
C78 0.063(3) 0.056(3) 0.071(4) 0.025(3) 0.027(3) 0.016(3)
C79 0.049(3) 0.045(3) 0.049(3) 0.014(2) 0.016(3) 0.010(2)
C80 0.123(6) 0.112(5) 0.067(4) 0.079(5) -0.026(4) -0.023(4)
C81 0.183(9) 0.139(7) 0.079(5) 0.111(7) -0.033(5) -0.038(5)
C82 0.133(6) 0.083(5) 0.079(5) 0.052(5) 0.045(5) 0.008(4)
C83 0.064(4) 0.079(4) 0.108(5) 0.028(3) 0.034(4) -0.002(4)
C84 0.048(3) 0.076(4) 0.076(4) 0.023(3) 0.014(3) -0.011(3)
C85 0.033(3) 0.049(3) 0.050(3) 0.018(2) 0.008(2) 0.004(3)
C86 0.067(4) 0.056(4) 0.057(4) 0.016(3) -0.007(3) 0.007(3)
C87 0.081(4) 0.067(4) 0.068(4) 0.019(3) -0.010(3) -0.011(3)
C88 0.067(4) 0.100(5) 0.047(3) 0.044(4) 0.004(3) 0.002(4)
C89 0.056(3) 0.072(4) 0.054(4) 0.032(3) 0.012(3) 0.018(3)
C90 0.044(3) 0.051(3) 0.048(3) 0.020(2) 0.008(2) 0.010(2)
O8 0.063(2) 0.0402(18) 0.052(2) 0.0233(16) 0.0164(17) 0.0134(15)
Si6 0.0557(8) 0.0332(7) 0.0431(8) 0.0159(6) 0.0125(6) 0.0033(6)
C91 0.062(3) 0.043(3) 0.060(3) 0.011(3) 0.012(3) -0.021(3)
C92 0.082(5) 0.068(4) 0.079(4) 0.009(3) 0.045(4) -0.017(3)
C93 0.091(6) 0.094(5) 0.100(6) -0.006(5) 0.050(5) -0.034(4)
C94 0.073(5) 0.129(8) 0.166(9) 0.003(6) 0.027(6) -0.078(7)
C95 0.062(5) 0.112(7) 0.208(10) 0.036(5) -0.002(6) -0.047(7)
C96 0.059(4) 0.067(4) 0.145(7) 0.025(4) 0.002(4) -0.012(4)
C97 0.071(3) 0.040(3) 0.047(3) 0.030(3) 0.015(3) 0.008(2)
C98 0.086(4) 0.058(4) 0.053(3) 0.018(3) 0.019(3) 0.012(3)
C99 0.111(5) 0.058(4) 0.072(4) 0.016(4) 0.030(4) 0.026(3)
C100 0.176(7) 0.074(5) 0.055(4) 0.058(5) 0.042(4) 0.025(3)
C101 0.342(14) 0.057(5) 0.044(4) 0.012(6) 0.027(6) 0.011(4)
C102 0.257(11) 0.051(4) 0.040(4) 0.004(5) 0.012(5) 0.006(3)
C103 0.056(3) 0.048(3) 0.049(3) -0.002(3) 0.020(3) 0.012(3)
C104 0.070(4) 0.070(4) 0.071(4) -0.001(3) -0.002(4) 0.014(3)
C105 0.080(5) 0.126(7) 0.069(5) -0.032(5) -0.017(4) 0.025(5)
C106 0.127(8) 0.135(8) 0.053(5) -0.064(6) 0.032(5) -0.026(5)
C107 0.134(7) 0.112(6) 0.090(6) -0.032(6) 0.065(6) -0.046(5)
C108 0.100(5) 0.068(4) 0.068(4) 0.005(4) 0.039(4) -0.017(3)
O9 0.056(2) 0.0290(16) 0.0470(18) 0.0118(15) 0.0133(15) 0.0186(14)
O10 0.070(2) 0.072(2) 0.0330(18) 0.0303(19) 0.0055(16) 0.0164(16)
C109 0.106(6) 0.083(6) 0.106(6) 0.058(5) -0.010(5) 0.020(5)
C110 0.086(5) 0.100(6) 0.098(6) 0.031(5) 0.011(4) 0.039(5)
C111 0.102(6) 0.102(6) 0.101(6) 0.003(5) 0.030(5) 0.006(5)
C112 0.121(7) 0.115(7) 0.133(7) 0.043(6) 0.027(6) 0.034(6)
C113 0.100(7) 0.110(7) 0.239(12) 0.065(6) 0.065(7) 0.078(8)
C114 0.076(5) 0.077(5) 0.201(10) 0.040(4) 0.039(6) 0.051(6)
C115 0.298(15) 0.155(9) 0.121(8) 0.123(10) 0.042(9) 0.043(7)

loop_
_atom_type_symbol
_atom_type_description
_atom_type_scat_dispersion_real
_atom_type_scat_dispersion_imag
_atom_type_scat_source
C C 0.0033 0.0016 'International Tables Vol C Tables 4.2.6.8 and 6.1.1.4'
H H 0.0000 0.0000 'International Tables Vol C Tables 4.2.6.8 and 6.1.1.4'
O O 0.0106 0.0060 'International Tables Vol C Tables 4.2.6.8 and 6.1.1.4'
Si Si 0.0817 0.0704 'International Tables Vol C Tables 4.2.6.8 and 6.1.1.4'
Zr Zr -2.9650 0.5600 'International Tables Vol C Tables 4.2.6.8 and 6.1.1.4'

loop_
_geom_angle_atom_site_label_1
_geom_angle_atom_site_label_2
_geom_angle_atom_site_label_3
_geom_angle_site_symmetry_1
_geom_angle_site_symmetry_3
_geom_angle
_geom_angle_publ_flag
O3 Zr1 O1 . . 100.27(11) y
O3 Zr1 O2 . . 100.74(11) y
O1 Zr1 O2 . . 99.31(11) y
O3 Zr1 O4 . . 153.66(11) y
O1 Zr1 O4 . . 96.26(11) y
O2 Zr1 O4 . . 96.62(10) y
O3 Zr1 O4 . 2_676 88.58(10) y
O1 Zr1 O4 . 2_676 97.28(11) y
O2 Zr1 O4 . 2_676 159.15(10) y
O4 Zr1 O4 . 2_676 68.98(11) y
O3 Zr1 O5 . . 82.28(11) y
O1 Zr1 O5 . . 175.30(12) y
O2 Zr1 O5 . . 84.01(11) y
O4 Zr1 O5 . . 80.00(12) y
O4 Zr1 O5 2_676 . 78.78(11) y
O3 Zr1 Zr1 . 2_676 121.56(8) ?
O1 Zr1 Zr1 . 2_676 98.22(9) ?
O2 Zr1 Zr1 . 2_676 129.91(8) ?
O4 Zr1 Zr1 . 2_676 34.86(7) ?
O4 Zr1 Zr1 2_676 2_676 34.12(7) ?
O5 Zr1 Zr1 . 2_676 77.08(8) ?
Si1 O1 Zr1 . . 169.22(18) y
O1 Si1 C13 . . 108.28(14) ?
O1 Si1 C7 . . 111.54(15) ?
C13 Si1 C7 . . 108.61(15) ?
O1 Si1 C1 . . 109.24(15) ?
C13 Si1 C1 . . 109.09(14) ?
C7 Si1 C1 . . 110.02(14) ?
C2 C1 C6 . . 120.0 ?
C2 C1 Si1 . . 119.19(18) ?
C6 C1 Si1 . . 120.58(18) ?
C1 C2 C3 . . 120.0 ?
C1 C2 H2 . . 120.0 ?
C3 C2 H2 . . 120.0 ?
C4 C3 C2 . . 120.0 ?
C4 C3 H3 . . 120.0 ?
C2 C3 H3 . . 120.0 ?
C5 C4 C3 . . 120.0 ?
C5 C4 H4 . . 120.0 ?
C3 C4 H4 . . 120.0 ?
C4 C5 C6 . . 120.0 ?
C4 C5 H5 . . 120.0 ?
C6 C5 H5 . . 120.0 ?
C5 C6 C1 . . 120.0 ?
C5 C6 H6 . . 120.0 ?
C1 C6 H6 . . 120.0 ?
C8 C7 C12 . . 120.0 ?
C8 C7 Si1 . . 120.66(17) ?
C12 C7 Si1 . . 119.05(18) ?
C7 C8 C9 . . 120.0 ?
C7 C8 H8 . . 120.0 ?
C9 C8 H8 . . 120.0 ?
C10 C9 C8 . . 120.0 ?
C10 C9 H9 . . 120.0 ?
C8 C9 H9 . . 120.0 ?
C9 C10 C11 . . 120.0 ?
C9 C10 H10 . . 120.0 ?
C11 C10 H10 . . 120.0 ?
C12 C11 C10 . . 120.0 ?
C12 C11 H11 . . 120.0 ?
C10 C11 H11 . . 120.0 ?
C11 C12 C7 . . 120.0 ?
C11 C12 H12 . . 120.0 ?
C7 C12 H12 . . 120.0 ?
C14 C13 C18 . . 120.0 ?
C14 C13 Si1 . . 119.73(17) ?
C18 C13 Si1 . . 120.07(17) ?
C15 C14 C13 . . 120.0 ?
C15 C14 H14 . . 120.0 ?
C13 C14 H14 . . 120.0 ?
C16 C15 C14 . . 120.0 ?
C16 C15 H15 . . 120.0 ?
C14 C15 H15 . . 120.0 ?
C15 C16 C17 . . 120.0 ?
C15 C16 H16 . . 120.0 ?
C17 C16 H16 . . 120.0 ?
C18 C17 C16 . . 120.0 ?
C18 C17 H17 . . 120.0 ?
C16 C17 H17 . . 120.0 ?
C17 C18 C13 . . 120.0 ?
C17 C18 H18 . . 120.0 ?
C13 C18 H18 . . 120.0 ?
Si2 O2 Zr1 . . 159.77(16) y
O2 Si2 C25 . . 111.36(14) ?
O2 Si2 C31 . . 110.47(13) ?
C25 Si2 C31 . . 108.17(14) ?
O2 Si2 C19 . . 107.47(14) ?
C25 Si2 C19 . . 110.10(14) ?
C31 Si2 C19 . . 109.27(14) ?
C20 C19 C24 . . 120.0 ?
C20 C19 Si2 . . 118.88(17) ?
C24 C19 Si2 . . 120.86(17) ?
C19 C20 C21 . . 120.0 ?
C19 C20 H20 . . 120.0 ?
C21 C20 H20 . . 120.0 ?
C22 C21 C20 . . 120.0 ?
C22 C21 H21 . . 120.0 ?
C20 C21 H21 . . 120.0 ?
C21 C22 C23 . . 120.0 ?
C21 C22 H22 . . 120.0 ?
C23 C22 H22 . . 120.0 ?
C24 C23 C22 . . 120.0 ?
C24 C23 H23 . . 120.0 ?
C22 C23 H23 . . 120.0 ?
C23 C24 C19 . . 120.0 ?
C23 C24 H24 . . 120.0 ?
C19 C24 H24 . . 120.0 ?
C26 C25 C30 . . 120.0 ?
C26 C25 Si2 . . 119.09(19) ?
C30 C25 Si2 . . 120.83(19) ?
C25 C26 C27 . . 120.0 ?
C25 C26 H26 . . 120.0 ?
C27 C26 H26 . . 120.0 ?
C28 C27 C26 . . 120.0 ?
C28 C27 H27 . . 120.0 ?
C26 C27 H27 . . 120.0 ?
C27 C28 C29 . . 120.0 ?
C27 C28 H28 . . 120.0 ?
C29 C28 H28 . . 120.0 ?
C28 C29 C30 . . 120.0 ?
C28 C29 H29 . . 120.0 ?
C30 C29 H29 . . 120.0 ?
C29 C30 C25 . . 120.0 ?
C29 C30 H30 . . 120.0 ?
C25 C30 H30 . . 120.0 ?
C32 C31 C36 . . 120.0 ?
C32 C31 Si2 . . 120.57(15) ?
C36 C31 Si2 . . 119.37(15) ?
C33 C32 C31 . . 120.0 ?
C33 C32 H32 . . 120.0 ?
C31 C32 H32 . . 120.0 ?
C32 C33 C34 . . 120.0 ?
C32 C33 H33 . . 120.0 ?
C34 C33 H33 . . 120.0 ?
C35 C34 C33 . . 120.0 ?
C35 C34 H34 . . 120.0 ?
C33 C34 H34 . . 120.0 ?
C34 C35 C36 . . 120.0 ?
C34 C35 H35 . . 120.0 ?
C36 C35 H35 . . 120.0 ?
C35 C36 C31 . . 120.0 ?
C35 C36 H36 . . 120.0 ?
C31 C36 H36 . . 120.0 ?
Si3 O3 Zr1 . . 158.70(17) y
O3 Si3 C49 . . 107.00(14) ?
O3 Si3 C37 . . 110.19(13) ?
C49 Si3 C37 . . 110.91(14) ?
O3 Si3 C43 . . 108.20(14) ?
C49 Si3 C43 . . 110.94(13) ?
C37 Si3 C43 . . 109.54(13) ?
C38 C37 C42 . . 120.0 ?
C38 C37 Si3 . . 119.78(15) ?
C42 C37 Si3 . . 120.15(15) ?
C37 C38 C39 . . 120.0 ?
C37 C38 H38 . . 120.0 ?
C39 C38 H38 . . 120.0 ?
C38 C39 C40 . . 120.0 ?
C38 C39 H39 . . 120.0 ?
C40 C39 H39 . . 120.0 ?
C41 C40 C39 . . 120.0 ?
C41 C40 H40 . . 120.0 ?
C39 C40 H40 . . 120.0 ?
C40 C41 C42 . . 120.0 ?
C40 C41 H41 . . 120.0 ?
C42 C41 H41 . . 120.0 ?
C41 C42 C37 . . 120.0 ?
C41 C42 H42 . . 120.0 ?
C37 C42 H42 . . 120.0 ?
C44 C43 C48 . . 120.0 ?
C44 C43 Si3 . . 119.81(15) ?
C48 C43 Si3 . . 119.59(15) ?
C43 C44 C45 . . 120.0 ?
C43 C44 H44 . . 120.0 ?
C45 C44 H44 . . 120.0 ?
C46 C45 C44 . . 120.0 ?
C46 C45 H45 . . 120.0 ?
C44 C45 H45 . . 120.0 ?
C45 C46 C47 . . 120.0 ?
C45 C46 H46 . . 120.0 ?
C47 C46 H46 . . 120.0 ?
C48 C47 C46 . . 120.0 ?
C48 C47 H47 . . 120.0 ?
C46 C47 H47 . . 120.0 ?
C47 C48 C43 . . 120.0 ?
C47 C48 H48 . . 120.0 ?
C43 C48 H48 . . 120.0 ?
C50 C49 C54 . . 120.0 ?
C50 C49 Si3 . . 122.20(17) ?
C54 C49 Si3 . . 117.80(17) ?
C51 C50 C49 . . 120.0 ?
C51 C50 H50 . . 120.0 ?
C49 C50 H50 . . 120.0 ?
C50 C51 C52 . . 120.0 ?
C50 C51 H51 . . 120.0 ?
C52 C51 H51 . . 120.0 ?
C53 C52 C51 . . 120.0 ?
C53 C52 H52 . . 120.0 ?
C51 C52 H52 . . 120.0 ?
C52 C53 C54 . . 120.0 ?
C52 C53 H53 . . 120.0 ?
C54 C53 H53 . . 120.0 ?
C53 C54 C49 . . 120.0 ?
C53 C54 H54 . . 120.0 ?
C49 C54 H54 . . 120.0 ?
Zr1 O4 Zr1 . 2_676 111.02(11) y
Zr1 O4 H4O . . 124.5 ?
Zr1 O4 H4O 2_676 . 124.5 ?
Zr1 O5 H5A . . 120.4 ?
Zr1 O5 H5B . . 113.1 ?
H5A O5 H5B . . 98.5 ?
O8 Zr2 O6 . . 99.13(13) y
O8 Zr2 O7 . . 102.30(13) y
O6 Zr2 O7 . . 100.24(12) y
O8 Zr2 O9 . . 92.52(12) y
O6 Zr2 O9 . . 95.46(11) y
O7 Zr2 O9 . . 156.30(11) y
O8 Zr2 O9 . 2_665 161.33(12) y
O6 Zr2 O9 . 2_665 92.19(12) y
O7 Zr2 O9 . 2_665 90.12(12) y
O9 Zr2 O9 . 2_665 71.54(13) y
O8 Zr2 O10 . . 86.43(12) y
O6 Zr2 O10 . . 172.72(12) y
O7 Zr2 O10 . . 83.02(12) y
O9 Zr2 O10 . . 79.52(11) y
O9 Zr2 O10 2_665 . 81.26(11) y
O8 Zr2 Zr2 . 2_665 127.81(9) ?
O6 Zr2 Zr2 . 2_665 94.71(9) ?
O7 Zr2 Zr2 . 2_665 124.29(9) ?
O9 Zr2 Zr2 . 2_665 35.93(8) ?
O9 Zr2 Zr2 2_665 2_665 35.61(8) ?
O10 Zr2 Zr2 . 2_665 78.13(9) ?
Si4 O6 Zr2 . . 168.6(2) y
O6 Si4 C55 . . 109.00(15) ?
O6 Si4 C61 . . 109.96(15) ?
C55 Si4 C61 . . 110.98(15) ?
O6 Si4 C67 . . 107.60(17) ?
C55 Si4 C67 . . 110.33(16) ?
C61 Si4 C67 . . 108.90(16) ?
C56 C55 C60 . . 120.0 ?
C56 C55 Si4 . . 120.56(19) ?
C60 C55 Si4 . . 119.44(19) ?
C57 C56 C55 . . 120.0 ?
C57 C56 H56 . . 120.0 ?
C55 C56 H56 . . 120.0 ?
C56 C57 C58 . . 120.0 ?
C56 C57 H57 . . 120.0 ?
C58 C57 H57 . . 120.0 ?
C59 C58 C57 . . 120.0 ?
C59 C58 H58 . . 120.0 ?
C57 C58 H58 . . 120.0 ?
C58 C59 C60 . . 120.0 ?
C58 C59 H59 . . 120.0 ?
C60 C59 H59 . . 120.0 ?
C59 C60 C55 . . 120.0 ?
C59 C60 H60 . . 120.0 ?
C55 C60 H60 . . 120.0 ?
C62 C61 C66 . . 120.0 ?
C62 C61 Si4 . . 120.00(17) ?
C66 C61 Si4 . . 120.00(17) ?
C63 C62 C61 . . 120.0 ?
C63 C62 H62 . . 120.0 ?
C61 C62 H62 . . 120.0 ?
C62 C63 C64 . . 120.0 ?
C62 C63 H63 . . 120.0 ?
C64 C63 H63 . . 120.0 ?
C65 C64 C63 . . 120.0 ?
C65 C64 H64 . . 120.0 ?
C63 C64 H64 . . 120.0 ?
C64 C65 C66 . . 120.0 ?
C64 C65 H65 . . 120.0 ?
C66 C65 H65 . . 120.0 ?
C65 C66 C61 . . 120.0 ?
C65 C66 H66 . . 120.0 ?
C61 C66 H66 . . 120.0 ?
C68 C67 C72 . . 120.0 ?
C68 C67 Si4 . . 122.4(2) ?
C72 C67 Si4 . . 117.6(2) ?
C69 C68 C67 . . 120.0 ?
C69 C68 H68 . . 120.0 ?
C67 C68 H68 . . 120.0 ?
C70 C69 C68 . . 120.0 ?
C70 C69 H69 . . 120.0 ?
C68 C69 H69 . . 120.0 ?
C69 C70 C71 . . 120.0 ?
C69 C70 H70 . . 120.0 ?
C71 C70 H70 . . 120.0 ?
C72 C71 C70 . . 120.0 ?
C72 C71 H71 . . 120.0 ?
C70 C71 H71 . . 120.0 ?
C71 C72 C67 . . 120.0 ?
C71 C72 H72 . . 120.0 ?
C67 C72 H72 . . 120.0 ?
Si5 O7 Zr2 . . 170.06(19) y
O7 Si5 C73 . . 109.55(16) ?
O7 Si5 C79 . . 109.75(17) ?
C73 Si5 C79 . . 109.86(16) ?
O7 Si5 C85 . . 108.64(15) ?
C73 Si5 C85 . . 108.79(15) ?
C79 Si5 C85 . . 110.22(16) ?
C74 C73 C78 . . 120.0 ?
C74 C73 Si5 . . 119.85(19) ?
C78 C73 Si5 . . 120.04(19) ?
C73 C74 C75 . . 120.0 ?
C73 C74 H74 . . 120.0 ?
C75 C74 H74 . . 120.0 ?
C76 C75 C74 . . 120.0 ?
C76 C75 H75 . . 120.0 ?
C74 C75 H75 . . 120.0 ?
C75 C76 C77 . . 120.0 ?
C75 C76 H76 . . 120.0 ?
C77 C76 H76 . . 120.0 ?
C76 C77 C78 . . 120.0 ?
C76 C77 H77 . . 120.0 ?
C78 C77 H77 . . 120.0 ?
C77 C78 C73 . . 120.0 ?
C77 C78 H78 . . 120.0 ?
C73 C78 H78 . . 120.0 ?
C80 C79 C84 . . 120.0 ?
C80 C79 Si5 . . 118.4(2) ?
C84 C79 Si5 . . 121.3(2) ?
C79 C80 C81 . . 120.0 ?
C79 C80 H80 . . 120.0 ?
C81 C80 H80 . . 120.0 ?
C82 C81 C80 . . 120.0 ?
C82 C81 H81 . . 120.0 ?
C80 C81 H81 . . 120.0 ?
C83 C82 C81 . . 120.0 ?
C83 C82 H82 . . 120.0 ?
C81 C82 H82 . . 120.0 ?
C82 C83 C84 . . 120.0 ?
C82 C83 H83 . . 120.0 ?
C84 C83 H83 . . 120.0 ?
C83 C84 C79 . . 120.0 ?
C83 C84 H84 . . 120.0 ?
C79 C84 H84 . . 120.0 ?
C86 C85 C90 . . 120.0 ?
C86 C85 Si5 . . 120.24(18) ?
C90 C85 Si5 . . 119.54(18) ?
C85 C86 C87 . . 120.0 ?
C85 C86 H86 . . 120.0 ?
C87 C86 H86 . . 120.0 ?
C88 C87 C86 . . 120.0 ?
C88 C87 H87 . . 120.0 ?
C86 C87 H87 . . 120.0 ?
C87 C88 C89 . . 120.0 ?
C87 C88 H88 . . 120.0 ?
C89 C88 H88 . . 120.0 ?
C88 C89 C90 . . 120.0 ?
C88 C89 H89 . . 120.0 ?
C90 C89 H89 . . 120.0 ?
C89 C90 C85 . . 120.0 ?
C89 C90 H90 . . 120.0 ?
C85 C90 H90 . . 120.0 ?
Si6 O8 Zr2 . . 176.1(2) y
O8 Si6 C103 . . 108.62(18) ?
O8 Si6 C97 . . 110.57(17) ?
C103 Si6 C97 . . 109.62(16) ?
O8 Si6 C91 . . 108.74(17) ?
C103 Si6 C91 . . 109.54(17) ?
C97 Si6 C91 . . 109.73(19) ?
C92 C91 C96 . . 120.0 ?
C92 C91 Si6 . . 119.7(3) ?
C96 C91 Si6 . . 120.3(3) ?
C93 C92 C91 . . 120.0 ?
C93 C92 H92 . . 120.0 ?
C91 C92 H92 . . 120.0 ?
C92 C93 C94 . . 120.0 ?
C92 C93 H93 . . 120.0 ?
C94 C93 H93 . . 120.0 ?
C95 C94 C93 . . 120.0 ?
C95 C94 H94 . . 120.0 ?
C93 C94 H94 . . 120.0 ?
C94 C95 C96 . . 120.0 ?
C94 C95 H95 . . 120.0 ?
C96 C95 H95 . . 120.0 ?
C95 C96 C91 . . 120.0 ?
C95 C96 H96 . . 120.0 ?
C91 C96 H96 . . 120.0 ?
C98 C97 C102 . . 120.0 ?
C98 C97 Si6 . . 121.86(19) ?
C102 C97 Si6 . . 118.13(19) ?
C99 C98 C97 . . 120.0 ?
C99 C98 H98 . . 120.0 ?
C97 C98 H98 . . 120.0 ?
C98 C99 C100 . . 120.0 ?
C98 C99 H99 . . 120.0 ?
C100 C99 H99 . . 120.0 ?
C101 C100 C99 . . 120.0 ?
C101 C100 H100 . . 120.0 ?
C99 C100 H100 . . 120.0 ?
C102 C101 C100 . . 120.0 ?
C102 C101 H101 . . 120.0 ?
C100 C101 H101 . . 120.0 ?
C101 C102 C97 . . 120.0 ?
C101 C102 H102 . . 120.0 ?
C97 C102 H102 . . 120.0 ?
C104 C103 C108 . . 120.0 ?
C104 C103 Si6 . . 118.9(3) ?
C108 C103 Si6 . . 121.1(3) ?
C105 C104 C103 . . 120.0 ?
C105 C104 H104 . . 120.0 ?
C103 C104 H104 . . 120.0 ?
C104 C105 C106 . . 120.0 ?
C104 C105 H105 . . 120.0 ?
C106 C105 H105 . . 120.0 ?
C107 C106 C105 . . 120.0 ?
C107 C106 H106 . . 120.0 ?
C105 C106 H106 . . 120.0 ?
C108 C107 C106 . . 120.0 ?
C108 C107 H107 . . 120.0 ?
C106 C107 H107 . . 120.0 ?
C107 C108 C103 . . 120.0 ?
C107 C108 H108 . . 120.0 ?
C103 C108 H108 . . 120.0 ?
Zr2 O9 Zr2 . 2_665 108.46(13) y
Zr2 O9 H9O . . 125.8 ?
Zr2 O9 H9O 2_665 . 125.8 ?
Zr2 O10 H10A . . 123.0 ?
Zr2 O10 H10B . . 126.3 ?
H10A O10 H10B . . 94.8 ?
C110 C109 C114 . . 120.0 ?
C110 C109 C115 . . 120.4(7) ?
C114 C109 C115 . . 119.6(7) ?
C109 C110 C111 . . 120.0 ?
C109 C110 H110 . . 120.0 ?
C111 C110 H110 . . 120.0 ?
C112 C111 C110 . . 120.0 ?
C112 C111 H111 . . 120.0 ?
C110 C111 H111 . . 120.0 ?
C111 C112 C113 . . 120.0 ?
C111 C112 H112 . . 120.0 ?
C113 C112 H112 . . 120.0 ?
C114 C113 C112 . . 120.0 ?
C114 C113 H113 . . 120.0 ?
C112 C113 H113 . . 120.0 ?
C113 C114 C109 . . 120.0 ?
C113 C114 H114 . . 120.0 ?
C109 C114 H114 . . 120.0 ?
C109 C115 H11A . . 109.5 ?
C109 C115 H11B . . 109.5 ?
H11A C115 H11B . . 109.5 ?
C109 C115 H11C . . 109.5 ?
H11A C115 H11C . . 109.5 ?
H11B C115 H11C . . 109.5 ?

loop_
_geom_bond_atom_site_label_1
_geom_bond_atom_site_label_2
_geom_bond_site_symmetry_2
_geom_bond_distance
_geom_bond_publ_flag
Zr1 O3 . 1.967(3) y
Zr1 O1 . 1.970(3) y
Zr1 O2 . 1.974(3) y
Zr1 O4 . 2.133(3) y
Zr1 O4 2_676 2.174(3) y
Zr1 O5 . 2.329(3) y
Zr1 Zr1 2_676 3.5506(11) ?
O1 Si1 . 1.617(3) y
Si1 C13 . 1.879(2) ?
Si1 C7 . 1.879(3) ?
Si1 C1 . 1.886(2) ?
C1 C2 . 1.3900 ?
C1 C6 . 1.3900 ?
C2 C3 . 1.3900 ?
C2 H2 . 0.9500 ?
C3 C4 . 1.3900 ?
C3 H3 . 0.9500 ?
C4 C5 . 1.3900 ?
C4 H4 . 0.9500 ?
C5 C6 . 1.3900 ?
C5 H5 . 0.9500 ?
C6 H6 . 0.9500 ?
C7 C8 . 1.3900 ?
C7 C12 . 1.3900 ?
C8 C9 . 1.3900 ?
C8 H8 . 0.9500 ?
C9 C10 . 1.3900 ?
C9 H9 . 0.9500 ?
C10 C11 . 1.3900 ?
C10 H10 . 0.9500 ?
C11 C12 . 1.3900 ?
C11 H11 . 0.9500 ?
C12 H12 . 0.9500 ?
C13 C14 . 1.3900 ?
C13 C18 . 1.3900 ?
C14 C15 . 1.3900 ?
C14 H14 . 0.9500 ?
C15 C16 . 1.3900 ?
C15 H15 . 0.9500 ?
C16 C17 . 1.3900 ?
C16 H16 . 0.9500 ?
C17 C18 . 1.3900 ?
C17 H17 . 0.9500 ?
C18 H18 . 0.9500 ?
O2 Si2 . 1.621(3) y
Si2 C25 . 1.881(2) ?
Si2 C31 . 1.883(2) ?
Si2 C19 . 1.895(2) ?
C19 C20 . 1.3900 ?
C19 C24 . 1.3900 ?
C20 C21 . 1.3900 ?
C20 H20 . 0.9500 ?
C21 C22 . 1.3900 ?
C21 H21 . 0.9500 ?
C22 C23 . 1.3900 ?
C22 H22 . 0.9500 ?
C23 C24 . 1.3900 ?
C23 H23 . 0.9500 ?
C24 H24 . 0.9500 ?
C25 C26 . 1.3900 ?
C25 C30 . 1.3900 ?
C26 C27 . 1.3900 ?
C26 H26 . 0.9500 ?
C27 C28 . 1.3900 ?
C27 H27 . 0.9500 ?
C28 C29 . 1.3900 ?
C28 H28 . 0.9500 ?
C29 C30 . 1.3900 ?
C29 H29 . 0.9500 ?
C30 H30 . 0.9500 ?
C31 C32 . 1.3900 ?
C31 C36 . 1.3900 ?
C32 C33 . 1.3900 ?
C32 H32 . 0.9500 ?
C33 C34 . 1.3900 ?
C33 H33 . 0.9500 ?
C34 C35 . 1.3900 ?
C34 H34 . 0.9500 ?
C35 C36 . 1.3900 ?
C35 H35 . 0.9500 ?
C36 H36 . 0.9500 ?
O3 Si3 . 1.618(3) y
Si3 C49 . 1.873(2) ?
Si3 C37 . 1.885(2) ?
Si3 C43 . 1.889(2) ?
C37 C38 . 1.3900 ?
C37 C42 . 1.3900 ?
C38 C39 . 1.3900 ?
C38 H38 . 0.9500 ?
C39 C40 . 1.3900 ?
C39 H39 . 0.9500 ?
C40 C41 . 1.3900 ?
C40 H40 . 0.9500 ?
C41 C42 . 1.3900 ?
C41 H41 . 0.9500 ?
C42 H42 . 0.9500 ?
C43 C44 . 1.3900 ?
C43 C48 . 1.3900 ?
C44 C45 . 1.3900 ?
C44 H44 . 0.9500 ?
C45 C46 . 1.3900 ?
C45 H45 . 0.9500 ?
C46 C47 . 1.3900 ?
C46 H46 . 0.9500 ?
C47 C48 . 1.3900 ?
C47 H47 . 0.9500 ?
C48 H48 . 0.9500 ?
C49 C50 . 1.3900 ?
C49 C54 . 1.3900 ?
C50 C51 . 1.3900 ?
C50 H50 . 0.9500 ?
C51 C52 . 1.3900 ?
C51 H51 . 0.9500 ?
C52 C53 . 1.3900 ?
C52 H52 . 0.9500 ?
C53 C54 . 1.3900 ?
C53 H53 . 0.9500 ?
C54 H54 . 0.9500 ?
O4 Zr1 2_676 2.174(3) ?
O4 H4O . 0.9314 ?
O5 H5A . 0.9872 ?
O5 H5B . 0.9486 ?
Zr2 O8 . 1.954(3) y
Zr2 O6 . 1.958(3) y
Zr2 O7 . 1.964(3) y
Zr2 O9 . 2.210(3) y
Zr2 O9 2_665 2.227(3) y
Zr2 O10 . 2.328(3) y
Zr2 Zr2 2_665 3.5999(11) ?
O6 Si4 . 1.621(3) y
Si4 C55 . 1.875(3) ?
Si4 C61 . 1.877(2) ?
Si4 C67 . 1.877(3) ?
C55 C56 . 1.3900 ?
C55 C60 . 1.3900 ?
C56 C57 . 1.3900 ?
C56 H56 . 0.9500 ?
C57 C58 . 1.3900 ?
C57 H57 . 0.9500 ?
C58 C59 . 1.3900 ?
C58 H58 . 0.9500 ?
C59 C60 . 1.3900 ?
C59 H59 . 0.9500 ?
C60 H60 . 0.9500 ?
C61 C62 . 1.3900 ?
C61 C66 . 1.3900 ?
C62 C63 . 1.3900 ?
C62 H62 . 0.9500 ?
C63 C64 . 1.3900 ?
C63 H63 . 0.9500 ?
C64 C65 . 1.3900 ?
C64 H64 . 0.9500 ?
C65 C66 . 1.3900 ?
C65 H65 . 0.9500 ?
C66 H66 . 0.9500 ?
C67 C68 . 1.3900 ?
C67 C72 . 1.3900 ?
C68 C69 . 1.3900 ?
C68 H68 . 0.9500 ?
C69 C70 . 1.3900 ?
C69 H69 . 0.9500 ?
C70 C71 . 1.3900 ?
C70 H70 . 0.9500 ?
C71 C72 . 1.3900 ?
C71 H71 . 0.9500 ?
C72 H72 . 0.9500 ?
O7 Si5 . 1.613(3) y
Si5 C73 . 1.880(3) ?
Si5 C79 . 1.882(3) ?
Si5 C85 . 1.896(2) ?
C73 C74 . 1.3900 ?
C73 C78 . 1.3900 ?
C74 C75 . 1.3900 ?
C74 H74 . 0.9500 ?
C75 C76 . 1.3900 ?
C75 H75 . 0.9500 ?
C76 C77 . 1.3900 ?
C76 H76 . 0.9500 ?
C77 C78 . 1.3900 ?
C77 H77 . 0.9500 ?
C78 H78 . 0.9500 ?
C79 C80 . 1.3900 ?
C79 C84 . 1.3900 ?
C80 C81 . 1.3900 ?
C80 H80 . 0.9500 ?
C81 C82 . 1.3900 ?
C81 H81 . 0.9500 ?
C82 C83 . 1.3900 ?
C82 H82 . 0.9500 ?
C83 C84 . 1.3900 ?
C83 H83 . 0.9500 ?
C84 H84 . 0.9500 ?
C85 C86 . 1.3900 ?
C85 C90 . 1.3900 ?
C86 C87 . 1.3900 ?
C86 H86 . 0.9500 ?
C87 C88 . 1.3900 ?
C87 H87 . 0.9500 ?
C88 C89 . 1.3900 ?
C88 H88 . 0.9500 ?
C89 C90 . 1.3900 ?
C89 H89 . 0.9500 ?
C90 H90 . 0.9500 ?
O8 Si6 . 1.617(3) y
Si6 C103 . 1.866(3) ?
Si6 C97 . 1.868(3) ?
Si6 C91 . 1.887(3) ?
C91 C92 . 1.3900 ?
C91 C96 . 1.3900 ?
C92 C93 . 1.3900 ?
C92 H92 . 0.9500 ?
C93 C94 . 1.3900 ?
C93 H93 . 0.9500 ?
C94 C95 . 1.3900 ?
C94 H94 . 0.9500 ?
C95 C96 . 1.3900 ?
C95 H95 . 0.9500 ?
C96 H96 . 0.9500 ?
C97 C98 . 1.3900 ?
C97 C102 . 1.3900 ?
C98 C99 . 1.3900 ?
C98 H98 . 0.9500 ?
C99 C100 . 1.3900 ?
C99 H99 . 0.9500 ?
C100 C101 . 1.3900 ?
C100 H100 . 0.9500 ?
C101 C102 . 1.3900 ?
C101 H101 . 0.9500 ?
C102 H102 . 0.9500 ?
C103 C104 . 1.3900 ?
C103 C108 . 1.3900 ?
C104 C105 . 1.3900 ?
C104 H104 . 0.9500 ?
C105 C106 . 1.3900 ?
C105 H105 . 0.9500 ?
C106 C107 . 1.3900 ?
C106 H106 . 0.9500 ?
C107 C108 . 1.3900 ?
C107 H107 . 0.9500 ?
C108 H108 . 0.9500 ?
O9 Zr2 2_665 2.227(3) ?
O9 H9O . 0.9532 ?
O10 H10A . 0.9178 ?
O10 H10B . 0.9971 ?
C109 C110 . 1.3900 ?
C109 C114 . 1.3900 ?
C109 C115 . 1.457(11) ?
C110 C111 . 1.3900 ?
C110 H110 . 0.9500 ?
C111 C112 . 1.3900 ?
C111 H111 . 0.9500 ?
C112 C113 . 1.3900 ?
C112 H112 . 0.9500 ?
C113 C114 . 1.3900 ?
C113 H113 . 0.9500 ?
C114 H114 . 0.9500 ?
C115 H11A . 0.9800 ?
C115 H11B . 0.9800 ?
C115 H11C . 0.9800 ?
